data_4127175
loop_
_publ_author_name
'Shields, Benjamin J.'
'Kudisch, Bryan'
'Scholes, Gregory D.'
'Doyle, Abigail G.'

_publ_section_title
;
 Long-Lived Charge Transfer States of Nickel(II) Aryl Halide Complexes
 Facilitate Bimolecular Photoinduced Electron Transfer.
;
_journal_name_full 'Journal of the American Chemical Society'
_journal_paper_doi 10.1021/jacs.7b13281
_journal_year 2018
_chemical_formula_sum 'C24.18 H29.8 Cl N2 Ni'
_chemical_formula_weight 442.62
_space_group_crystal_system monoclinic
_space_group_IT_number 14
_space_group_name_Hall '-P 2ybc'
_space_group_name_H-M_alt 'P 1 21/c 1'
_symmetry_space_group_name_Hall '-P 2ybc'
_symmetry_space_group_name_H-M 'P 1 21/c 1'
_atom_sites_solution_hydrogens geom
_audit_creation_method SHELXL-2014/7
_cell_angle_alpha 90
_cell_angle_beta 91.0311(10)
_cell_angle_gamma 90
_cell_formula_units_Z 4
_cell_length_a 16.2813(5)
_cell_length_b 10.4055(3)
_cell_length_c 13.5951(4)
_cell_measurement_temperature 100(2)
_cell_volume 2302.84(12)
_computing_structure_refinement 'SHELXL-2014/7 (Sheldrick, 2014)'
_diffrn_ambient_temperature 100(2)
_diffrn_measured_fraction_theta_full 0.998
_diffrn_measured_fraction_theta_max 0.997
_diffrn_radiation_type CuK\a
_diffrn_radiation_wavelength 1.54178
_diffrn_reflns_av_R_equivalents 0.0305
_diffrn_reflns_av_unetI/netI 0.0161
_diffrn_reflns_Laue_measured_fraction_full 0.998
_diffrn_reflns_Laue_measured_fraction_max 0.997
_diffrn_reflns_limit_h_max 19
_diffrn_reflns_limit_h_min -18
_diffrn_reflns_limit_k_max 11
_diffrn_reflns_limit_k_min -12
_diffrn_reflns_limit_l_max 16
_diffrn_reflns_limit_l_min -16
_diffrn_reflns_number 36454
_diffrn_reflns_point_group_measured_fraction_full 0.998
_diffrn_reflns_point_group_measured_fraction_max 0.997
_diffrn_reflns_theta_full 67.679
_diffrn_reflns_theta_max 68.346
_diffrn_reflns_theta_min 5.044
_exptl_absorpt_coefficient_mu 2.352
_exptl_crystal_density_diffrn 1.277
_exptl_crystal_F_000 936
_exptl_crystal_size_max 0.350
_exptl_crystal_size_mid 0.333
_exptl_crystal_size_min 0.140
_refine_diff_density_max 2.240
_refine_diff_density_min -0.468
_refine_diff_density_rms 0.102
_refine_ls_extinction_method none
_refine_ls_goodness_of_fit_ref 2.561
_refine_ls_hydrogen_treatment constr
_refine_ls_matrix_type full
_refine_ls_number_parameters 271
_refine_ls_number_reflns 4225
_refine_ls_number_restraints 0
_refine_ls_restrained_S_all 2.561
_refine_ls_R_factor_all 0.0739
_refine_ls_R_factor_gt 0.0720
_refine_ls_shift/su_max 0.001
_refine_ls_shift/su_mean 0.000
_refine_ls_structure_factor_coef Fsqd
_refine_ls_weighting_details 'w=1/[\s^2^(Fo^2^)+(0.0381P)^2^+1.0751P] where P=(Fo^2^+2Fc^2^)/3'
_refine_ls_weighting_scheme calc
_refine_ls_wR_factor_gt 0.1851
_refine_ls_wR_factor_ref 0.1861
_reflns_Friedel_coverage 0.000
_reflns_number_gt 4023
_reflns_number_total 4225
_reflns_threshold_expression 'I > 2\s(I)'
_cod_data_source_file ja7b13281_si_002.cif
_cod_data_source_block cu_PDJBJS2a_nodis
_cod_original_formula_sum 'C24.18 H29.80 Cl N2 Ni'
_cod_database_code 4127175
_shelx_shelxl_version_number 2014/7
_shelx_space_group_comment
;
The symmetry employed for this shelxl refinement is uniquely defined
by the following loop, which should always be used as a source of
symmetry information in preference to the above space-group names.
They are only intended as comments.
;
_shelx_estimated_absorpt_t_min 0.493
_shelx_estimated_absorpt_t_max 0.734

loop_
_space_group_symop_operation_xyz
'x, y, z'
'-x, y+1/2, -z+1/2'
'-x, -y, -z'
'x, -y-1/2, z-1/2'

loop_
_atom_site_label
_atom_site_type_symbol
_atom_site_fract_x
_atom_site_fract_y
_atom_site_fract_z
_atom_site_U_iso_or_equiv
_atom_site_adp_type
_atom_site_occupancy
_atom_site_site_symmetry_order
_atom_site_calc_flag
_atom_site_refinement_flags_posn
_atom_site_refinement_flags_adp
_atom_site_refinement_flags_occupancy
_atom_site_disorder_assembly
_atom_site_disorder_group
Ni1 Ni 0.27803(4) 0.19956(6) 0.40375(4) 0.0290(2) Uani 1 1 d . . . . .
N1 N 0.36651(18) 0.2312(3) 0.5021(2) 0.0278(6) Uani 1 1 d . . . . .
Cl1 Cl 0.32978(6) 0.02309(9) 0.34660(7) 0.0352(3) Uani 1 1 d . . . . .
C1 C 0.4374(2) 0.1664(4) 0.5160(3) 0.0335(8) Uani 1 1 d . . . . .
H1 H 0.4438 0.0865 0.4833 0.040 Uiso 1 1 calc R U . . .
C2 C 0.5009(2) 0.2102(4) 0.5751(3) 0.0341(9) Uani 1 1 d . . . . .
H2 H 0.5496 0.1606 0.5822 0.041 Uiso 1 1 calc R U . . .
N2 N 0.23349(18) 0.3531(3) 0.4585(2) 0.0290(7) Uani 1 1 d . . . . .
C3 C 0.4942(2) 0.3264(4) 0.6246(3) 0.0278(7) Uani 1 1 d . . . . .
C4 C 0.4191(2) 0.3905(3) 0.6139(3) 0.0280(7) Uani 1 1 d . . . . .
H4 H 0.4101 0.4682 0.6487 0.034 Uiso 1 1 calc R U . . .
C5 C 0.3577(2) 0.3411(3) 0.5526(2) 0.0255(7) Uani 1 1 d . . . . .
C7 C 0.2550(2) 0.5181(4) 0.5795(3) 0.0307(8) Uani 1 1 d . . . . .
H7 H 0.2879 0.5513 0.6320 0.037 Uiso 1 1 calc R U . . .
C6 C 0.2793(2) 0.4078(3) 0.5322(2) 0.0260(7) Uani 1 1 d . . . . .
C9 C 0.1367(2) 0.5245(4) 0.4774(3) 0.0341(8) Uani 1 1 d . . . . .
H9 H 0.0865 0.5627 0.4559 0.041 Uiso 1 1 calc R U . . .
C8 C 0.1828(2) 0.5822(4) 0.5516(3) 0.0315(8) Uani 1 1 d . . . . .
C10 C 0.1629(2) 0.4121(4) 0.4342(3) 0.0359(9) Uani 1 1 d . . . . .
H10 H 0.1289 0.3745 0.3844 0.043 Uiso 1 1 calc R U . . .
C11 C 0.5641(2) 0.3825(4) 0.6881(3) 0.0336(8) Uani 1 1 d . . . . .
C12 C 0.6475(3) 0.3498(5) 0.6444(5) 0.0586(14) Uani 1 1 d . . . . .
H12A H 0.6573 0.2571 0.6499 0.088 Uiso 1 1 calc R U . . .
H12B H 0.6909 0.3964 0.6802 0.088 Uiso 1 1 calc R U . . .
H12C H 0.6476 0.3749 0.5749 0.088 Uiso 1 1 calc R U . . .
C13 C 0.5582(4) 0.3268(7) 0.7914(4) 0.077(2) Uani 1 1 d . . . . .
H13A H 0.5025 0.3393 0.8156 0.116 Uiso 1 1 calc R U . . .
H13B H 0.5976 0.3705 0.8353 0.116 Uiso 1 1 calc R U . . .
H13C H 0.5708 0.2347 0.7897 0.116 Uiso 1 1 calc R U . . .
C14 C 0.5577(3) 0.5280(4) 0.6929(4) 0.0526(12) Uani 1 1 d . . . . .
H14A H 0.5522 0.5628 0.6261 0.079 Uiso 1 1 calc R U . . .
H14B H 0.6073 0.5631 0.7248 0.079 Uiso 1 1 calc R U . . .
H14C H 0.5094 0.5520 0.7309 0.079 Uiso 1 1 calc R U . . .
C15A C 0.1615(3) 0.7122(4) 0.5965(3) 0.0390(12) Uani 0.926(9) 1 d . . P A 3
C16A C 0.2306(3) 0.8097(5) 0.5666(5) 0.0611(17) Uani 0.926(9) 1 d . . P A 3
H16A H 0.2310 0.8183 0.4948 0.092 Uiso 0.926(9) 1 calc R U P A 3
H16B H 0.2841 0.7779 0.5900 0.092 Uiso 0.926(9) 1 calc R U P A 3
H16C H 0.2197 0.8937 0.5962 0.092 Uiso 0.926(9) 1 calc R U P A 3
C17A C 0.1645(4) 0.7064(5) 0.7073(4) 0.0626(18) Uani 0.926(9) 1 d . . P A 3
H17A H 0.1193 0.6527 0.7305 0.094 Uiso 0.926(9) 1 calc R U P A 3
H17B H 0.1592 0.7933 0.7341 0.094 Uiso 0.926(9) 1 calc R U P A 3
H17C H 0.2170 0.6692 0.7293 0.094 Uiso 0.926(9) 1 calc R U P A 3
C18A C 0.0812(3) 0.7677(5) 0.5566(4) 0.0520(14) Uani 0.926(9) 1 d . . P A 3
H18A H 0.0832 0.7732 0.4847 0.078 Uiso 0.926(9) 1 calc R U P A 3
H18B H 0.0730 0.8537 0.5840 0.078 Uiso 0.926(9) 1 calc R U P A 3
H18C H 0.0355 0.7119 0.5753 0.078 Uiso 0.926(9) 1 calc R U P A 3
C19A C 0.1971(4) 0.1956(6) 0.3042(4) 0.072(2) Uani 0.925(7) 1 d . . P B 1
C20A C 0.1272(4) 0.1401(7) 0.3014(5) 0.072(2) Uani 0.925(7) 1 d . . P B 1
C21A C 0.0655(5) 0.1534(8) 0.2198(5) 0.085(3) Uani 0.925(7) 1 d . . P B 1
H21A H 0.0156 0.1061 0.2163 0.102 Uiso 0.925(7) 1 calc R U P B 1
C22A C 0.0873(4) 0.2364(8) 0.1540(6) 0.078(2) Uani 0.925(7) 1 d . . P B 1
H22A H 0.0474 0.2516 0.1035 0.094 Uiso 0.925(7) 1 calc R U P B 1
C23A C 0.1602(5) 0.3075(7) 0.1452(5) 0.078(2) Uani 0.925(7) 1 d . . P B 1
H23A H 0.1681 0.3631 0.0907 0.094 Uiso 0.925(7) 1 calc R U P B 1
C24A C 0.2172(4) 0.2949(6) 0.2144(4) 0.0639(19) Uani 0.925(7) 1 d . . P B 1
H24A H 0.2674 0.3412 0.2124 0.077 Uiso 0.925(7) 1 calc R U P B 1
C25A C 0.1116(3) 0.0568(5) 0.3776(4) 0.0557(15) Uani 0.925(7) 1 d . . P B 1
H25A H 0.0611 0.0087 0.3629 0.084 Uiso 0.925(7) 1 calc R U P B 1
H25B H 0.1051 0.1057 0.4385 0.084 Uiso 0.925(7) 1 calc R U P B 1
H25C H 0.1576 -0.0033 0.3854 0.084 Uiso 0.925(7) 1 calc R U P B 1

loop_
_atom_site_aniso_label
_atom_site_aniso_U_11
_atom_site_aniso_U_22
_atom_site_aniso_U_33
_atom_site_aniso_U_23
_atom_site_aniso_U_13
_atom_site_aniso_U_12
Ni1 0.0292(4) 0.0300(4) 0.0275(4) -0.0033(2) -0.0049(3) 0.0086(2)
N1 0.0315(16) 0.0265(15) 0.0253(14) 0.0028(12) -0.0015(12) 0.0069(12)
Cl1 0.0391(5) 0.0298(5) 0.0363(5) -0.0061(3) -0.0079(4) 0.0104(4)
C1 0.036(2) 0.032(2) 0.0326(19) -0.0016(15) -0.0048(16) 0.0155(16)
C2 0.0312(19) 0.039(2) 0.0320(19) 0.0008(16) -0.0036(15) 0.0149(16)
N2 0.0274(15) 0.0307(16) 0.0286(15) -0.0019(12) -0.0039(12) 0.0065(12)
C3 0.0258(17) 0.0301(18) 0.0274(17) 0.0074(14) 0.0002(14) 0.0040(14)
C4 0.0274(17) 0.0279(18) 0.0287(17) 0.0019(14) -0.0012(14) 0.0069(14)
C5 0.0264(17) 0.0257(17) 0.0246(16) 0.0046(13) 0.0014(13) 0.0050(14)
C7 0.0297(19) 0.034(2) 0.0287(18) -0.0019(15) -0.0042(14) 0.0070(15)
C6 0.0243(17) 0.0283(18) 0.0254(16) 0.0059(14) -0.0001(13) 0.0039(13)
C9 0.0256(18) 0.040(2) 0.037(2) -0.0024(16) -0.0045(15) 0.0107(15)
C8 0.0290(18) 0.035(2) 0.0307(18) -0.0010(15) -0.0007(14) 0.0083(15)
C10 0.0276(18) 0.042(2) 0.037(2) -0.0051(17) -0.0095(15) 0.0079(16)
C11 0.0254(18) 0.036(2) 0.039(2) 0.0071(16) -0.0042(15) 0.0010(15)
C12 0.029(2) 0.043(3) 0.104(4) -0.006(3) 0.005(2) -0.0015(19)
C13 0.064(3) 0.118(5) 0.048(3) 0.034(3) -0.030(3) -0.047(3)
C14 0.040(2) 0.041(3) 0.076(3) -0.014(2) -0.017(2) 0.0036(19)
C15A 0.038(2) 0.039(2) 0.040(2) -0.0090(18) -0.0089(18) 0.0233(19)
C16A 0.047(3) 0.032(3) 0.104(5) -0.008(3) -0.003(3) 0.010(2)
C17A 0.100(5) 0.048(3) 0.039(3) -0.014(2) -0.011(3) 0.035(3)
C18A 0.040(3) 0.046(3) 0.070(3) -0.008(3) -0.009(2) 0.016(2)
C19A 0.054(3) 0.091(5) 0.069(4) -0.059(3) -0.041(3) 0.050(3)
C20A 0.069(4) 0.067(4) 0.079(4) -0.030(4) -0.017(3) 0.029(3)
C21A 0.107(6) 0.087(5) 0.059(4) -0.020(4) -0.025(4) 0.065(5)
C22A 0.062(4) 0.084(5) 0.088(5) -0.044(4) -0.005(3) 0.007(4)
C23A 0.110(6) 0.061(4) 0.062(4) -0.005(3) -0.012(4) 0.020(4)
C24A 0.087(4) 0.072(4) 0.032(2) -0.027(2) -0.028(3) 0.053(3)
C25A 0.053(3) 0.038(3) 0.075(4) -0.016(3) -0.021(3) 0.012(2)

loop_
_atom_type_symbol
_atom_type_description
_atom_type_scat_dispersion_real
_atom_type_scat_dispersion_imag
_atom_type_scat_source
C C 0.0181 0.0091 'International Tables Vol C Tables 4.2.6.8 and 6.1.1.4'
H H 0.0000 0.0000 'International Tables Vol C Tables 4.2.6.8 and 6.1.1.4'
Cl Cl 0.3639 0.7018 'International Tables Vol C Tables 4.2.6.8 and 6.1.1.4'
N N 0.0311 0.0180 'International Tables Vol C Tables 4.2.6.8 and 6.1.1.4'
Ni Ni -3.0029 0.5091 'International Tables Vol C Tables 4.2.6.8 and 6.1.1.4'

loop_
_geom_angle_atom_site_label_1
_geom_angle_atom_site_label_2
_geom_angle_atom_site_label_3
_geom_angle
C19A Ni1 N2 91.87(17)
C19A Ni1 N1 171.1(3)
N2 Ni1 N1 82.79(12)
C19A Ni1 Cl1 89.74(15)
N2 Ni1 Cl1 178.06(10)
N1 Ni1 Cl1 95.76(9)
C5 N1 C1 117.0(3)
C5 N1 Ni1 113.9(2)
C1 N1 Ni1 128.6(3)
N1 C1 C2 123.4(4)
N1 C1 H1 118.3
C2 C1 H1 118.3
C1 C2 C3 120.4(3)
C1 C2 H2 119.8
C3 C2 H2 119.8
C10 N2 C6 116.4(3)
C10 N2 Ni1 128.1(3)
C6 N2 Ni1 115.4(2)
C2 C3 C4 116.2(3)
C2 C3 C11 122.7(3)
C4 C3 C11 121.1(3)
C5 C4 C3 120.3(3)
C5 C4 H4 119.8
C3 C4 H4 119.8
N1 C5 C4 122.6(3)
N1 C5 C6 113.9(3)
C4 C5 C6 123.4(3)
C6 C7 C8 121.2(3)
C6 C7 H7 119.4
C8 C7 H7 119.4
N2 C6 C7 122.3(3)
N2 C6 C5 113.7(3)
C7 C6 C5 124.0(3)
C10 C9 C8 120.7(3)
C10 C9 H9 119.6
C8 C9 H9 119.6
C9 C8 C7 115.7(3)
C9 C8 C15A 123.5(3)
C7 C8 C15A 120.7(3)
N2 C10 C9 123.7(3)
N2 C10 H10 118.2
C9 C10 H10 118.2
C14 C11 C13 109.5(5)
C14 C11 C12 107.5(4)
C13 C11 C12 110.2(4)
C14 C11 C3 110.6(3)
C13 C11 C3 108.4(3)
C12 C11 C3 110.6(4)
C11 C12 H12A 109.5
C11 C12 H12B 109.5
H12A C12 H12B 109.5
C11 C12 H12C 109.5
H12A C12 H12C 109.5
H12B C12 H12C 109.5
C11 C13 H13A 109.5
C11 C13 H13B 109.5
H13A C13 H13B 109.5
C11 C13 H13C 109.5
H13A C13 H13C 109.5
H13B C13 H13C 109.5
C11 C14 H14A 109.5
C11 C14 H14B 109.5
H14A C14 H14B 109.5
C11 C14 H14C 109.5
H14A C14 H14C 109.5
H14B C14 H14C 109.5
C17A C15A C18A 112.6(4)
C17A C15A C8 111.1(4)
C18A C15A C8 113.2(4)
C17A C15A C16A 105.9(5)
C18A C15A C16A 106.1(4)
C8 C15A C16A 107.4(4)
C15A C16A H16A 109.5
C15A C16A H16B 109.5
H16A C16A H16B 109.5
C15A C16A H16C 109.5
H16A C16A H16C 109.5
H16B C16A H16C 109.5
C15A C17A H17A 109.5
C15A C17A H17B 109.5
H17A C17A H17B 109.5
C15A C17A H17C 109.5
H17A C17A H17C 109.5
H17B C17A H17C 109.5
C15A C18A H18A 109.5
C15A C18A H18B 109.5
H18A C18A H18B 109.5
C15A C18A H18C 109.5
H18A C18A H18C 109.5
H18B C18A H18C 109.5
C20A C19A C24A 117.0(5)
C20A C19A Ni1 130.3(6)
C24A C19A Ni1 112.2(4)
C19A C20A C25A 116.0(6)
C19A C20A C21A 124.6(8)
C25A C20A C21A 119.2(7)
C22A C21A C20A 112.7(9)
C22A C21A H21A 123.6
C20A C21A H21A 123.6
C21A C22A C23A 130.6(8)
C21A C22A H22A 114.7
C23A C22A H22A 114.7
C24A C23A C22A 118.2(7)
C24A C23A H23A 120.9
C22A C23A H23A 120.9
C23A C24A C19A 116.6(7)
C23A C24A H24A 121.7
C19A C24A H24A 121.7
C20A C25A H25A 109.5
C20A C25A H25B 109.5
H25A C25A H25B 109.5
C20A C25A H25C 109.5
H25A C25A H25C 109.5
H25B C25A H25C 109.5

loop_
_geom_bond_atom_site_label_1
_geom_bond_atom_site_label_2
_geom_bond_distance
Ni1 C19A 1.873(5)
Ni1 N2 1.910(3)
Ni1 N1 1.975(3)
Ni1 Cl1 2.1700(10)
N1 C5 1.343(5)
N1 C1 1.347(5)
C1 C2 1.376(6)
C1 H1 0.9500
C2 C3 1.389(5)
C2 H2 0.9500
N2 C10 1.340(5)
N2 C6 1.363(5)
C3 C4 1.398(5)
C3 C11 1.532(5)
C4 C5 1.389(5)
C4 H4 0.9500
C5 C6 1.475(5)
C7 C6 1.377(5)
C7 C8 1.398(5)
C7 H7 0.9500
C9 C10 1.380(6)
C9 C8 1.384(5)
C9 H9 0.9500
C8 C15A 1.526(5)
C10 H10 0.9500
C11 C14 1.520(6)
C11 C13 1.523(6)
C11 C12 1.530(6)
C12 H12A 0.9800
C12 H12B 0.9800
C12 H12C 0.9800
C13 H13A 0.9800
C13 H13B 0.9800
C13 H13C 0.9800
C14 H14A 0.9800
C14 H14B 0.9800
C14 H14C 0.9800
C15A C17A 1.508(7)
C15A C18A 1.521(6)
C15A C16A 1.574(8)
C16A H16A 0.9800
C16A H16B 0.9800
C16A H16C 0.9800
C17A H17A 0.9800
C17A H17B 0.9800
C17A H17C 0.9800
C18A H18A 0.9800
C18A H18B 0.9800
C18A H18C 0.9800
C19A C20A 1.277(10)
C19A C24A 1.636(10)
C20A C25A 1.377(10)
C20A C21A 1.489(9)
C21A C22A 1.297(11)
C21A H21A 0.9500
C22A C23A 1.405(11)
C22A H22A 0.9500
C23A C24A 1.316(9)
C23A H23A 0.9500
C24A H24A 0.9500
C25A H25A 0.9800
C25A H25B 0.9800
C25A H25C 0.9800
